data_4512383
loop_
_publ_author_name
'Qu, Feng'
'Zhu, Qian-Qian'
'Liu, Chun-Li'

_publ_section_title
;
 Crystallization in Ionic Liquids: Synthesis, Properties, and Polymorphs
 of Uranyl Salts
;
_journal_issue 12
_journal_name_full 'Crystal Growth &amp; Design'
_journal_page_first 6421
_journal_paper_doi 10.1021/cg501277d
_journal_volume 14
_journal_year 2014
_chemical_formula_moiety 'Cl4 O2 U, 2(C6 H11 N2)'
_chemical_formula_sum 'C12 H22 Cl4 N4 O2 U'
_chemical_formula_weight 634.17
_chemical_name_systematic
;
 ? 
;
_space_group_crystal_system monoclinic
_space_group_IT_number 14
_space_group_name_Hall '-P 2yn'
_space_group_name_H-M_alt 'P 1 21/n 1'
_symmetry_space_group_name_Hall '-P 2yn'
_symmetry_space_group_name_H-M 'P 1 21/n 1'
_atom_sites_solution_hydrogens geom
_atom_sites_solution_primary iterative
_atom_sites_solution_secondary difmap
_audit_creation_date 2014-03-18
_audit_creation_method
;
Olex2 1.2
(compiled 2013.11.15 svn.r2834 for OlexSys, GUI svn.r4720)
;
_cell_angle_alpha 90.00
_cell_angle_beta 94.009(4)
_cell_angle_gamma 90.00
_cell_formula_units_Z 2
_cell_length_a 10.0580(4)
_cell_length_b 9.7278(4)
_cell_length_c 10.4943(4)
_cell_measurement_reflns_used 5047
_cell_measurement_temperature 180.00(10)
_cell_measurement_theta_max 29.2660
_cell_measurement_theta_min 4.0430
_cell_volume 1024.27(7)
_computing_cell_refinement
;
CrysAlisPro, Agilent Technologies,
Version 1.171.36.28 (release 01-02-2013 CrysAlis171 .NET)
(compiled Feb  1 2013,16:14:44)
;
_computing_data_collection
;
CrysAlisPro, Agilent Technologies,
Version 1.171.36.28 (release 01-02-2013 CrysAlis171 .NET)
(compiled Feb  1 2013,16:14:44)
;
_computing_data_reduction
;
CrysAlisPro, Agilent Technologies,
Version 1.171.36.28 (release 01-02-2013 CrysAlis171 .NET)
(compiled Feb  1 2013,16:14:44)
;
_computing_molecular_graphics 'Olex2 (Dolomanov et al., 2009)'
_computing_publication_material 'Olex2 (Dolomanov et al., 2009)'
_computing_structure_refinement 'ShelXL (Sheldrick, 2008)'
_computing_structure_solution
;
Superflip (Palatinus & Chapuis, 2007;Palatinus & van der Lee, 2008;
Palatinus et al., 2012)
;
_diffrn_ambient_temperature 180.00(10)
_diffrn_detector_area_resol_mean 10.3914
_diffrn_measured_fraction_theta_full 0.9982
_diffrn_measured_fraction_theta_max 0.8851
_diffrn_measurement_details
;
  1 omega  -14.00   57.00   1.0000   11.0000
omega____ theta____ kappa____ phi______ frames
    -       11.5565   38.0000 -150.0000 71

  2 omega  -70.00   47.00   1.0000   11.0000
omega____ theta____ kappa____ phi______ frames
    -       11.5565  -19.0000    0.0000 117

  3 omega   20.00   52.00   1.0000   11.0000
omega____ theta____ kappa____ phi______ frames
    -       11.5565  -99.0000 -150.0000 32

  4 omega    4.00   31.00   1.0000   11.0000
omega____ theta____ kappa____ phi______ frames
    -       11.5565  -99.0000   90.0000 27

  5 omega    7.00   80.00   1.0000   11.0000
omega____ theta____ kappa____ phi______ frames
    -       11.5565   38.0000  -30.0000 73

  6 omega  -15.00   27.00   1.0000   11.0000
omega____ theta____ kappa____ phi______ frames
    -      -12.3378  -99.0000  -30.0000 42
;
_diffrn_measurement_device_type 'SuperNova, Dual, Cu at zero, Atlas'
_diffrn_measurement_method '\w scans'
_diffrn_orient_matrix_UB_11 -0.0220906000
_diffrn_orient_matrix_UB_12 -0.0460699000
_diffrn_orient_matrix_UB_13 -0.0494702000
_diffrn_orient_matrix_UB_21 0.0218203000
_diffrn_orient_matrix_UB_22 0.0465975000
_diffrn_orient_matrix_UB_23 -0.0461443000
_diffrn_orient_matrix_UB_31 0.0634992000
_diffrn_orient_matrix_UB_32 -0.0319817000
_diffrn_orient_matrix_UB_33 0.0040248000
_diffrn_radiation_monochromator mirror
_diffrn_radiation_type 'Mo K\a'
_diffrn_radiation_wavelength 0.7107
_diffrn_reflns_av_R_equivalents 0.0783
_diffrn_reflns_av_unetI/netI 0.0458
_diffrn_reflns_limit_h_max 12
_diffrn_reflns_limit_h_min -12
_diffrn_reflns_limit_k_max 12
_diffrn_reflns_limit_k_min -11
_diffrn_reflns_limit_l_max 12
_diffrn_reflns_limit_l_min -12
_diffrn_reflns_number 7800
_diffrn_reflns_theta_full 26.02
_diffrn_reflns_theta_max 26.02
_diffrn_reflns_theta_min 2.86
_diffrn_source 'SuperNova (Mo) X-ray Source'
_exptl_absorpt_coefficient_mu 8.456
_exptl_absorpt_correction_T_max 1.00000
_exptl_absorpt_correction_T_min 0.08797
_exptl_absorpt_correction_type multi-scan
_exptl_absorpt_process_details
;
CrysAlisPro, Agilent Technologies,
Version 1.171.36.28 (release 01-02-2013 CrysAlis171 .NET)
(compiled Feb  1 2013,16:14:44)
Empirical absorption correction using spherical harmonics,
 implemented in SCALE3 ABSPACK scaling algorithm.
;
_exptl_crystal_colour
;
;
_exptl_crystal_density_diffrn 2.056
_exptl_crystal_density_method 'not measured'
_exptl_crystal_description
;
;
_exptl_crystal_F_000 596
_exptl_crystal_size_max 0.2
_exptl_crystal_size_mid 0.2
_exptl_crystal_size_min 0.1
_refine_diff_density_max 2.643
_refine_diff_density_min -3.144
_refine_diff_density_rms 0.255
_refine_ls_extinction_method none
_refine_ls_goodness_of_fit_ref 1.094
_refine_ls_hydrogen_treatment none
_refine_ls_matrix_type full
_refine_ls_number_parameters 108
_refine_ls_number_reflns 2012
_refine_ls_number_restraints 0
_refine_ls_restrained_S_all 1.094
_refine_ls_R_factor_all 0.0429
_refine_ls_R_factor_gt 0.0397
_refine_ls_shift/su_max 0.021
_refine_ls_shift/su_mean 0.001
_refine_ls_structure_factor_coef Fsqd
_refine_ls_weighting_details 'calc w=1/[\s^2^(Fo^2^)+(0.0672P)^2^+0.0000P] where P=(Fo^2^+2Fc^2^)/3'
_refine_ls_weighting_scheme calc
_refine_ls_wR_factor_gt 0.1012
_refine_ls_wR_factor_ref 0.1060
_reflns_number_gt 1787
_reflns_number_total 2012
_reflns_threshold_expression >2sigma(I)
_cod_data_source_file cg501277d_si_002.cif
_cod_data_source_block 4
_cod_depositor_comments 'Adding full bibliography for 4512377--4512386.cif.'
_cod_original_cell_volume 1024.28(8)
_cod_database_code 4512383
_chemical_oxdiff_formula 'C1 H1 N1 O1 Cl1 U1'
_reflns_odcompleteness_completeness 99.82
_reflns_odcompleteness_iscentric 1
_reflns_odcompleteness_theta 26.32
_olex2_refinement_description
;
1. Others
 Fixed Uiso: H1(0.027) H5A(0.032) H5B(0.032) H3(0.038) H4A(0.06) H4B(0.06)
 H4C(0.06) H6A(0.057) H6B(0.057) H6C(0.057) H2(0.038)
 Fixed X: U1(1) H1(0.7187) H5A(0.6601) H5B(0.7803) H3(0.3327) H4A(0.6043)
 H4B(0.4465) H4C(0.5061) H6A(0.5953) H6B(0.7483) H6C(0.7107) H2(0.4156)
 Fixed Y: U1(0.5) H1(0.7062) H5A(0.8299) H5B(0.8035) H3(0.6297) H4A(0.5335)
 H4B(0.515) H4C(0.6516) H6A(1.0238) H6B(1.039) H6C(0.996) H2(0.7655)
 Fixed Z: U1(0.5) H1(0.6135) H5A(0.289) H5B(0.3946) H3(0.5322) H4A(0.7614)
 H4B(0.7372) H4C(0.8043) H6A(0.4) H6B(0.3696) H6C(0.5098) H2(0.3542)
;

loop_
_space_group_symop_id
_space_group_symop_operation_xyz
1 'x, y, z'
2 '-x+1/2, y+1/2, -z+1/2'
3 '-x, -y, -z'
4 'x-1/2, -y-1/2, z-1/2'

loop_
_atom_site_label
_atom_site_type_symbol
_atom_site_fract_x
_atom_site_fract_y
_atom_site_fract_z
_atom_site_U_iso_or_equiv
_atom_site_adp_type
_atom_site_occupancy
_atom_site_symmetry_multiplicity
_atom_site_calc_flag
_atom_site_refinement_flags
U1 U 1.0000 0.5000 0.5000 0.01444(16) Uani 1 2 d S
Cl1 Cl 1.14018(10) 0.55847(13) 0.30080(10) 0.0303(3) Uani 1 1 d .
Cl2 Cl 0.99893(11) 0.23763(11) 0.42751(11) 0.0286(3) Uani 1 1 d .
N1 N 0.5990(3) 0.7588(4) 0.4567(4) 0.0210(8) Uani 1 1 d .
C1 C 0.6323(4) 0.7042(4) 0.5707(4) 0.0222(9) Uani 1 1 d .
H1 H 0.7187 0.7062 0.6135 0.027 Uiso 1 1 calc R
N2 N 0.5246(3) 0.6463(4) 0.6151(4) 0.0243(8) Uani 1 1 d .
C5 C 0.6883(4) 0.8392(5) 0.3808(5) 0.0267(10) Uani 1 1 d .
H5A H 0.6601 0.8299 0.2890 0.032 Uiso 1 1 calc R
H5B H 0.7803 0.8035 0.3946 0.032 Uiso 1 1 calc R
C3 C 0.4209(4) 0.6630(5) 0.5266(5) 0.0320(11) Uani 1 1 d .
H3 H 0.3327 0.6297 0.5322 0.038 Uiso 1 1 calc R
C4 C 0.5200(5) 0.5813(5) 0.7397(5) 0.0397(12) Uani 1 1 d .
H4A H 0.6043 0.5335 0.7614 0.060 Uiso 1 1 calc R
H4B H 0.4465 0.5150 0.7372 0.060 Uiso 1 1 calc R
H4C H 0.5061 0.6516 0.8043 0.060 Uiso 1 1 calc R
C6 C 0.6854(11) 0.9872(5) 0.4183(11) 0.038(2) Uani 1 1 d .
H6A H 0.5953 1.0238 0.4000 0.057 Uiso 1 1 calc R
H6B H 0.7483 1.0390 0.3696 0.057 Uiso 1 1 calc R
H6C H 0.7107 0.9960 0.5098 0.057 Uiso 1 1 calc R
C2 C 0.4666(5) 0.7358(5) 0.4288(5) 0.0314(11) Uani 1 1 d .
H2 H 0.4156 0.7655 0.3542 0.038 Uiso 1 1 calc R
O1 O 0.8484(5) 0.5286(4) 0.4072(5) 0.0253(9) Uani 1 1 d .

loop_
_atom_site_aniso_label
_atom_site_aniso_U_11
_atom_site_aniso_U_22
_atom_site_aniso_U_33
_atom_site_aniso_U_23
_atom_site_aniso_U_13
_atom_site_aniso_U_12
U1 0.0185(2) 0.0166(2) 0.0082(2) -0.00069(7) 0.00122(14) -0.00143(6)
Cl1 0.0344(6) 0.0377(8) 0.0201(6) 0.0072(6) 0.0114(5) 0.0004(5)
Cl2 0.0428(6) 0.0209(6) 0.0217(7) -0.0039(5) -0.0005(5) -0.0017(4)
N1 0.0264(18) 0.0186(19) 0.018(2) -0.0001(17) 0.0042(15) 0.0010(15)
C1 0.023(2) 0.027(2) 0.017(2) -0.001(2) 0.0035(17) 0.0024(18)
N2 0.034(2) 0.0182(19) 0.023(2) -0.0025(17) 0.0145(16) -0.0006(15)
C5 0.032(2) 0.035(3) 0.015(2) 0.002(2) 0.0078(18) 0.0004(19)
C3 0.025(2) 0.033(3) 0.038(3) -0.013(3) 0.002(2) -0.004(2)
C4 0.057(3) 0.035(3) 0.030(3) 0.006(2) 0.022(2) 0.000(2)
C6 0.044(5) 0.035(4) 0.036(5) 0.003(2) 0.014(4) -0.010(2)
C2 0.028(2) 0.034(3) 0.031(3) -0.002(2) -0.004(2) 0.001(2)
O1 0.029(2) 0.0308(15) 0.016(2) -0.0021(19) -0.0001(15) 0.0022(18)

loop_
_atom_type_symbol
_atom_type_description
_atom_type_scat_dispersion_real
_atom_type_scat_dispersion_imag
_atom_type_scat_source
C C 0.0033 0.0016 'International Tables Vol C Tables 4.2.6.8 and 6.1.1.4'
H H 0.0000 0.0000 'International Tables Vol C Tables 4.2.6.8 and 6.1.1.4'
Cl Cl 0.1484 0.1585 'International Tables Vol C Tables 4.2.6.8 and 6.1.1.4'
N N 0.0061 0.0033 'International Tables Vol C Tables 4.2.6.8 and 6.1.1.4'
U U -9.6767 9.6646 'International Tables Vol C Tables 4.2.6.8 and 6.1.1.4'
O O 0.0106 0.0060 'International Tables Vol C Tables 4.2.6.8 and 6.1.1.4'

loop_
_geom_angle_atom_site_label_1
_geom_angle_atom_site_label_2
_geom_angle_atom_site_label_3
_geom_angle
_geom_angle_site_symmetry_1
_geom_angle_site_symmetry_3
Cl1 U1 Cl1 180.0 . 3_766
Cl2 U1 Cl1 91.59(4) 3_766 .
Cl2 U1 Cl1 88.41(4) . .
Cl2 U1 Cl1 91.59(4) . 3_766
Cl2 U1 Cl1 88.41(4) 3_766 3_766
Cl2 U1 Cl2 180.00(5) . 3_766
O1 U1 Cl1 90.98(16) 3_766 3_766
O1 U1 Cl1 89.02(16) . 3_766
O1 U1 Cl1 89.02(16) 3_766 .
O1 U1 Cl1 90.98(16) . .
O1 U1 Cl2 90.42(13) . .
O1 U1 Cl2 89.58(13) 3_766 .
O1 U1 Cl2 89.58(13) . 3_766
O1 U1 Cl2 90.42(13) 3_766 3_766
O1 U1 O1 180.000(1) . 3_766
C1 N1 C5 125.1(4) . .
C1 N1 C2 108.0(4) . .
C2 N1 C5 126.7(4) . .
N1 C1 H1 125.6 . .
N1 C1 N2 108.8(4) . .
N2 C1 H1 125.6 . .
C1 N2 C3 108.4(4) . .
C1 N2 C4 125.1(4) . .
C3 N2 C4 126.5(4) . .
N1 C5 H5A 109.6 . .
N1 C5 H5B 109.6 . .
N1 C5 C6 110.3(5) . .
H5A C5 H5B 108.1 . .
C6 C5 H5A 109.6 . .
C6 C5 H5B 109.6 . .
N2 C3 H3 126.4 . .
C2 C3 N2 107.2(4) . .
C2 C3 H3 126.4 . .
N2 C4 H4A 109.5 . .
N2 C4 H4B 109.5 . .
N2 C4 H4C 109.5 . .
H4A C4 H4B 109.5 . .
H4A C4 H4C 109.5 . .
H4B C4 H4C 109.5 . .
C5 C6 H6A 109.5 . .
C5 C6 H6B 109.5 . .
C5 C6 H6C 109.5 . .
H6A C6 H6B 109.5 . .
H6A C6 H6C 109.5 . .
H6B C6 H6C 109.5 . .
N1 C2 H2 126.2 . .
C3 C2 N1 107.5(5) . .
C3 C2 H2 126.2 . .

loop_
_geom_bond_atom_site_label_1
_geom_bond_atom_site_label_2
_geom_bond_distance
_geom_bond_site_symmetry_2
U1 Cl1 2.6634(10) 3_766
U1 Cl1 2.6634(10) .
U1 Cl2 2.6631(10) 3_766
U1 Cl2 2.6631(10) .
U1 O1 1.773(5) .
U1 O1 1.773(5) 3_766
N1 C1 1.330(6) .
N1 C5 1.467(6) .
N1 C2 1.362(6) .
C1 H1 0.9500 .
C1 N2 1.333(6) .
N2 C3 1.357(6) .
N2 C4 1.457(6) .
C5 H5A 0.9900 .
C5 H5B 0.9900 .
C5 C6 1.493(7) .
C3 H3 0.9500 .
C3 C2 1.354(8) .
C4 H4A 0.9800 .
C4 H4B 0.9800 .
C4 H4C 0.9800 .
C6 H6A 0.9800 .
C6 H6B 0.9800 .
C6 H6C 0.9800 .
C2 H2 0.9500 .
